data_4342709
loop_
_publ_author_name
'Nguyen, Alex L.'
'Bobadova-Parvanova, Petia'
'Hopfinger, Melissa'
'Fronczek, Frank R.'
'Smith, Kevin M.'
'Vicente, M Gra\,ca H'

_publ_section_title
;
 Synthesis and Reactivity of 4,4-Dialkoxy-BODIPYs: An Experimental and
 Computational Study.
;
_journal_issue 7
_journal_name_full 'Inorganic chemistry'
_journal_page_first 3228
_journal_page_last 3236
_journal_paper_doi 10.1021/ic502821m
_journal_volume 54
_journal_year 2015
_chemical_formula_moiety 'C25 H33 B N2 O2'
_chemical_formula_sum 'C25 H33 B N2 O2'
_chemical_formula_weight 404.34
_chemical_name_systematic
; 
 ? 
;
_space_group_IT_number 14
_symmetry_cell_setting monoclinic
_symmetry_space_group_name_Hall '-P 2ybc'
_symmetry_space_group_name_H-M 'P 1 21/c 1'
_atom_sites_solution_hydrogens geom
_atom_sites_solution_primary direct
_atom_sites_solution_secondary difmap
_audit_creation_method SHELXL-97
_cell_angle_alpha 90
_cell_angle_beta 102.241(7)
_cell_angle_gamma 90
_cell_formula_units_Z 4
_cell_length_a 9.0299(11)
_cell_length_b 16.252(2)
_cell_length_c 16.2554(19)
_cell_measurement_reflns_used 1354
_cell_measurement_temperature 100.0(5)
_cell_measurement_theta_max 25.10
_cell_measurement_theta_min 2.56
_cell_volume 2331.3(5)
_computing_cell_refinement 'Bruker SAINT'
_computing_data_collection 'Bruker APEX2'
_computing_data_reduction 'Bruker SAINT'
_computing_molecular_graphics 'ORTEP-3 for Windows (Farrugia, 2012)'
_computing_publication_material 'SHELXL-97 (Sheldrick, 2008)'
_computing_structure_refinement 'SHELXL-97 (Sheldrick, 2008)'
_computing_structure_solution 'SHELXS-97 (Sheldrick, 2008)'
_diffrn_ambient_temperature 100.0(5)
_diffrn_measured_fraction_theta_full 0.990
_diffrn_measured_fraction_theta_max 0.980
_diffrn_measurement_device_type 'Bruker Kappa APEX-II DUO'
_diffrn_measurement_method '\f and \w scans'
_diffrn_radiation_monochromator 'TRIUMPH curved graphite'
_diffrn_radiation_source 'fine-focus sealed tube'
_diffrn_radiation_type MoK\a
_diffrn_radiation_wavelength 0.71073
_diffrn_reflns_av_R_equivalents 0.0909
_diffrn_reflns_av_sigmaI/netI 0.1178
_diffrn_reflns_limit_h_max 8
_diffrn_reflns_limit_h_min -11
_diffrn_reflns_limit_k_max 16
_diffrn_reflns_limit_k_min -19
_diffrn_reflns_limit_l_max 19
_diffrn_reflns_limit_l_min -16
_diffrn_reflns_number 12118
_diffrn_reflns_theta_full 25.00
_diffrn_reflns_theta_max 25.87
_diffrn_reflns_theta_min 1.79
_exptl_absorpt_coefficient_mu 0.072
_exptl_absorpt_correction_T_max 0.9986
_exptl_absorpt_correction_T_min 0.8883
_exptl_absorpt_correction_type multi-scan
_exptl_absorpt_process_details 'SADABS (Sheldrick, 2004)'
_exptl_crystal_colour orange
_exptl_crystal_density_diffrn 1.152
_exptl_crystal_density_method 'not measured'
_exptl_crystal_description lath
_exptl_crystal_F_000 872
_exptl_crystal_size_max 0.20
_exptl_crystal_size_mid 0.12
_exptl_crystal_size_min 0.02
_refine_diff_density_max 0.289
_refine_diff_density_min -0.233
_refine_diff_density_rms 0.055
_refine_ls_extinction_coef 0.0044(8)
_refine_ls_extinction_expression Fc^*^=kFc[1+0.001xFc^2^\l^3^/sin(2\q)]^-1/4^
_refine_ls_extinction_method SHELXL
_refine_ls_goodness_of_fit_ref 0.994
_refine_ls_hydrogen_treatment constr
_refine_ls_matrix_type full
_refine_ls_number_parameters 280
_refine_ls_number_reflns 4417
_refine_ls_number_restraints 0
_refine_ls_restrained_S_all 0.994
_refine_ls_R_factor_all 0.1364
_refine_ls_R_factor_gt 0.0578
_refine_ls_shift/su_max 0.000
_refine_ls_shift/su_mean 0.000
_refine_ls_structure_factor_coef Fsqd
_refine_ls_weighting_details 'calc w=1/[\s^2^(Fo^2^)+(0.0512P)^2^] where P=(Fo^2^+2Fc^2^)/3'
_refine_ls_weighting_scheme calc
_refine_ls_wR_factor_gt 0.1082
_refine_ls_wR_factor_ref 0.1337
_reflns_number_gt 2457
_reflns_number_total 4417
_reflns_threshold_expression I>2\s(I)
_cod_data_source_file ic502821m_si_002.cif
_cod_data_source_block 1c
_cod_depositor_comments
;
The following automatic conversions were performed:

'_symmetry_cell_setting' value 'Monoclinic' changed to 'monoclinic'
according to
/usr/data/users/saulius/crontab/automatic-downloads/rss-feeds/ACS/lib/dictionaries/cif_core.dic
dictionary named 'cif_core.dic' version 2.4.2 from 2011-04-26.

Automatic conversion script
Id: cif_fix_values 3105 2015-03-04 15:46:00Z robertas 

 Adding full bibliography for 4342707--4342712.cif.
;
_cod_original_sg_symbol_Hall '-P 2ybc '
_cod_original_sg_symbol_H-M 'P 21/c  '
_cod_database_code 4342709

loop_
_symmetry_equiv_pos_as_xyz
'x, y, z'
'-x, y+1/2, -z+1/2'
'-x, -y, -z'
'x, -y-1/2, z-1/2'

loop_
_atom_site_label
_atom_site_type_symbol
_atom_site_fract_x
_atom_site_fract_y
_atom_site_fract_z
_atom_site_U_iso_or_equiv
_atom_site_adp_type
_atom_site_occupancy
_atom_site_symmetry_multiplicity
_atom_site_calc_flag
_atom_site_refinement_flags
O1 O 0.72636(18) 0.14104(11) 0.49265(9) 0.0183(5) Uani 1 1 d .
O2 O 0.76749(18) 0.23922(11) 0.39692(10) 0.0188(5) Uani 1 1 d .
N1 N 0.8860(2) 0.26140(14) 0.54823(12) 0.0164(5) Uani 1 1 d .
N2 N 0.6077(2) 0.27923(14) 0.49724(12) 0.0167(5) Uani 1 1 d .
C1 C 1.0295(3) 0.23374(18) 0.55782(15) 0.0191(6) Uani 1 1 d .
C2 C 1.1217(3) 0.27850(18) 0.62342(15) 0.0207(7) Uani 1 1 d .
H2 H 1.2279 0.2716 0.6425 0.025 Uiso 1 1 calc R
C3 C 1.0341(3) 0.33346(18) 0.65530(15) 0.0194(7) Uani 1 1 d .
C4 C 0.8827(3) 0.32324(17) 0.60732(14) 0.0168(6) Uani 1 1 d .
C5 C 0.7473(3) 0.36262(17) 0.61180(14) 0.0154(6) Uani 1 1 d .
C6 C 0.6113(3) 0.34130(16) 0.55707(14) 0.0150(6) Uani 1 1 d .
C7 C 0.4604(3) 0.37125(18) 0.55023(15) 0.0192(6) Uani 1 1 d .
C8 C 0.3719(3) 0.32568(18) 0.48683(15) 0.0207(7) Uani 1 1 d .
H8 H 0.2654 0.3312 0.4680 0.025 Uiso 1 1 calc R
C9 C 0.4632(3) 0.27020(18) 0.45460(15) 0.0188(6) Uani 1 1 d .
C10 C 1.0756(3) 0.16763(18) 0.50585(16) 0.0243(7) Uani 1 1 d .
H10A H 1.0558 0.1139 0.5288 0.036 Uiso 1 1 calc R
H10B H 1.1840 0.1727 0.5065 0.036 Uiso 1 1 calc R
H10C H 1.0176 0.1725 0.4478 0.036 Uiso 1 1 calc R
C11 C 1.0906(3) 0.39334(19) 0.72532(15) 0.0247(7) Uani 1 1 d .
H11A H 1.2013 0.3902 0.7415 0.037 Uiso 1 1 calc R
H11B H 1.0469 0.3796 0.7739 0.037 Uiso 1 1 calc R
H11C H 1.0603 0.4492 0.7062 0.037 Uiso 1 1 calc R
C12 C 0.4033(3) 0.43910(18) 0.59749(17) 0.0268(7) Uani 1 1 d .
H12A H 0.4400 0.4921 0.5810 0.040 Uiso 1 1 calc R
H12B H 0.4402 0.4308 0.6581 0.040 Uiso 1 1 calc R
H12C H 0.2922 0.4389 0.5843 0.040 Uiso 1 1 calc R
C13 C 0.4154(3) 0.20908(19) 0.38592(16) 0.0267(7) Uani 1 1 d .
H13A H 0.4765 0.2163 0.3433 0.040 Uiso 1 1 calc R
H13B H 0.3081 0.2174 0.3600 0.040 Uiso 1 1 calc R
H13C H 0.4300 0.1533 0.4092 0.040 Uiso 1 1 calc R
C14 C 0.7464(3) 0.42734(17) 0.67587(14) 0.0159(6) Uani 1 1 d .
C15 C 0.7352(3) 0.40651(18) 0.75736(14) 0.0201(7) Uani 1 1 d .
H15 H 0.7296 0.3503 0.7724 0.024 Uiso 1 1 calc R
C16 C 0.7324(3) 0.46709(19) 0.81652(16) 0.0247(7) Uani 1 1 d .
H16 H 0.7253 0.4523 0.8721 0.030 Uiso 1 1 calc R
C17 C 0.7399(3) 0.54950(19) 0.79522(16) 0.0237(7) Uani 1 1 d .
H17 H 0.7366 0.5911 0.8358 0.028 Uiso 1 1 calc R
C18 C 0.7522(3) 0.57055(18) 0.71460(15) 0.0223(7) Uani 1 1 d .
H18 H 0.7588 0.6268 0.6998 0.027 Uiso 1 1 calc R
C19 C 0.7550(3) 0.50991(17) 0.65544(15) 0.0178(6) Uani 1 1 d .
H19 H 0.7629 0.5249 0.6000 0.021 Uiso 1 1 calc R
C20 C 0.7143(3) 0.11081(19) 0.57360(15) 0.0236(7) Uani 1 1 d .
H20 H 0.7652 0.1505 0.6176 0.028 Uiso 1 1 calc R
C21 C 0.7954(3) 0.0291(2) 0.58765(19) 0.0394(9) Uani 1 1 d .
H21A H 0.7511 -0.0089 0.5423 0.059 Uiso 1 1 calc R
H21B H 0.7847 0.0062 0.6419 0.059 Uiso 1 1 calc R
H21C H 0.9031 0.0371 0.5879 0.059 Uiso 1 1 calc R
C22 C 0.5498(3) 0.1015(2) 0.57989(17) 0.0327(8) Uani 1 1 d .
H22A H 0.5023 0.1559 0.5774 0.049 Uiso 1 1 calc R
H22B H 0.5449 0.0748 0.6333 0.049 Uiso 1 1 calc R
H22C H 0.4962 0.0676 0.5330 0.049 Uiso 1 1 calc R
C23 C 0.7947(3) 0.32069(19) 0.37029(16) 0.0249(7) Uani 1 1 d .
H23 H 0.8181 0.3577 0.4205 0.030 Uiso 1 1 calc R
C24 C 0.6580(3) 0.3533(2) 0.30912(18) 0.0378(9) Uani 1 1 d .
H24A H 0.6333 0.3165 0.2603 0.057 Uiso 1 1 calc R
H24B H 0.6801 0.4084 0.2905 0.057 Uiso 1 1 calc R
H24C H 0.5717 0.3561 0.3368 0.057 Uiso 1 1 calc R
C25 C 0.9298(3) 0.3179(2) 0.3290(2) 0.0447(9) Uani 1 1 d .
H25A H 1.0191 0.2990 0.3699 0.067 Uiso 1 1 calc R
H25B H 0.9489 0.3730 0.3091 0.067 Uiso 1 1 calc R
H25C H 0.9089 0.2798 0.2811 0.067 Uiso 1 1 calc R
B1 B 0.7469(3) 0.2272(2) 0.48124(17) 0.0172(7) Uani 1 1 d .

loop_
_atom_site_aniso_label
_atom_site_aniso_U_11
_atom_site_aniso_U_22
_atom_site_aniso_U_33
_atom_site_aniso_U_23
_atom_site_aniso_U_13
_atom_site_aniso_U_12
O1 0.0218(10) 0.0180(12) 0.0152(9) -0.0025(9) 0.0039(7) -0.0018(8)
O2 0.0251(10) 0.0139(12) 0.0189(9) -0.0003(9) 0.0079(8) -0.0009(8)
N1 0.0190(12) 0.0149(14) 0.0162(11) 0.0007(10) 0.0057(9) 0.0013(10)
N2 0.0190(12) 0.0145(14) 0.0157(11) -0.0015(10) 0.0017(9) -0.0005(10)
C1 0.0165(14) 0.0218(18) 0.0196(13) 0.0022(13) 0.0056(11) 0.0023(13)
C2 0.0163(14) 0.0230(19) 0.0221(14) 0.0022(14) 0.0022(11) 0.0012(13)
C3 0.0201(15) 0.0227(19) 0.0148(13) 0.0004(13) 0.0027(11) -0.0041(13)
C4 0.0193(14) 0.0177(18) 0.0140(13) -0.0015(13) 0.0047(11) -0.0007(12)
C5 0.0202(14) 0.0121(17) 0.0154(12) 0.0042(12) 0.0074(10) -0.0004(12)
C6 0.0172(14) 0.0135(17) 0.0152(13) -0.0001(12) 0.0054(11) 0.0005(12)
C7 0.0194(14) 0.0196(18) 0.0184(13) 0.0034(13) 0.0037(11) 0.0013(12)
C8 0.0176(15) 0.0229(19) 0.0210(14) 0.0039(13) 0.0029(11) 0.0016(13)
C9 0.0192(15) 0.0206(18) 0.0164(13) 0.0024(13) 0.0031(11) -0.0023(13)
C10 0.0208(15) 0.025(2) 0.0285(15) -0.0021(14) 0.0077(12) 0.0053(13)
C11 0.0195(15) 0.028(2) 0.0246(14) -0.0048(14) 0.0001(11) -0.0015(13)
C12 0.0236(16) 0.024(2) 0.0347(16) -0.0043(15) 0.0098(12) 0.0018(13)
C13 0.0245(16) 0.028(2) 0.0252(15) -0.0024(14) 0.0007(12) -0.0023(13)
C14 0.0140(13) 0.0150(18) 0.0189(14) -0.0017(13) 0.0041(10) 0.0008(11)
C15 0.0232(15) 0.0180(18) 0.0193(14) 0.0004(13) 0.0051(11) -0.0008(13)
C16 0.0264(16) 0.031(2) 0.0179(14) -0.0004(14) 0.0066(12) 0.0023(14)
C17 0.0236(15) 0.026(2) 0.0220(15) -0.0090(14) 0.0054(12) 0.0007(14)
C18 0.0258(16) 0.0143(18) 0.0277(15) -0.0013(14) 0.0076(12) -0.0017(13)
C19 0.0210(15) 0.0166(18) 0.0171(13) 0.0009(13) 0.0068(11) 0.0002(12)
C20 0.0300(16) 0.024(2) 0.0161(13) 0.0013(13) 0.0029(11) -0.0078(14)
C21 0.0334(18) 0.040(2) 0.0449(19) 0.0197(18) 0.0078(14) 0.0062(16)
C22 0.0371(18) 0.036(2) 0.0279(16) 0.0084(15) 0.0124(13) -0.0004(15)
C23 0.0366(17) 0.0185(19) 0.0201(14) -0.0009(14) 0.0069(12) -0.0075(14)
C24 0.0382(19) 0.034(2) 0.0445(18) 0.0170(17) 0.0166(15) 0.0076(16)
C25 0.0312(18) 0.048(3) 0.057(2) 0.0156(19) 0.0134(15) -0.0070(17)
B1 0.0191(17) 0.017(2) 0.0150(15) -0.0019(15) 0.0033(12) -0.0012(14)

loop_
_atom_type_symbol
_atom_type_description
_atom_type_scat_dispersion_real
_atom_type_scat_dispersion_imag
_atom_type_scat_source
C C 0.0033 0.0016 'International Tables Vol C Tables 4.2.6.8 and 6.1.1.4'
H H 0.0000 0.0000 'International Tables Vol C Tables 4.2.6.8 and 6.1.1.4'
B B 0.0013 0.0007 'International Tables Vol C Tables 4.2.6.8 and 6.1.1.4'
N N 0.0061 0.0033 'International Tables Vol C Tables 4.2.6.8 and 6.1.1.4'
O O 0.0106 0.0060 'International Tables Vol C Tables 4.2.6.8 and 6.1.1.4'

loop_
_geom_angle_atom_site_label_1
_geom_angle_atom_site_label_2
_geom_angle_atom_site_label_3
_geom_angle
B1 O1 C20 119.6(2)
C23 O2 B1 118.7(2)
C1 N1 C4 108.7(2)
C1 N1 B1 124.5(2)
C4 N1 B1 126.8(2)
C9 N2 C6 108.3(2)
C9 N2 B1 125.0(2)
C6 N2 B1 126.8(2)
N1 C1 C2 108.3(2)
N1 C1 C10 123.7(2)
C2 C1 C10 127.9(2)
C3 C2 C1 109.2(2)
C3 C2 H2 125.4
C1 C2 H2 125.4
C2 C3 C4 106.3(2)
C2 C3 C11 125.5(2)
C4 C3 C11 128.2(2)
N1 C4 C5 120.9(2)
N1 C4 C3 107.5(2)
C5 C4 C3 131.6(2)
C4 C5 C6 120.9(2)
C4 C5 C14 119.8(2)
C6 C5 C14 119.2(2)
N2 C6 C5 120.6(2)
N2 C6 C7 108.1(2)
C5 C6 C7 131.2(2)
C8 C7 C6 105.5(2)
C8 C7 C12 124.9(2)
C6 C7 C12 129.6(2)
C7 C8 C9 109.4(2)
C7 C8 H8 125.3
C9 C8 H8 125.3
N2 C9 C8 108.7(2)
N2 C9 C13 123.6(2)
C8 C9 C13 127.7(2)
C1 C10 H10A 109.5
C1 C10 H10B 109.5
H10A C10 H10B 109.5
C1 C10 H10C 109.5
H10A C10 H10C 109.5
H10B C10 H10C 109.5
C3 C11 H11A 109.5
C3 C11 H11B 109.5
H11A C11 H11B 109.5
C3 C11 H11C 109.5
H11A C11 H11C 109.5
H11B C11 H11C 109.5
C7 C12 H12A 109.5
C7 C12 H12B 109.5
H12A C12 H12B 109.5
C7 C12 H12C 109.5
H12A C12 H12C 109.5
H12B C12 H12C 109.5
C9 C13 H13A 109.5
C9 C13 H13B 109.5
H13A C13 H13B 109.5
C9 C13 H13C 109.5
H13A C13 H13C 109.5
H13B C13 H13C 109.5
C19 C14 C15 118.8(2)
C19 C14 C5 120.6(2)
C15 C14 C5 120.6(2)
C16 C15 C14 120.4(3)
C16 C15 H15 119.8
C14 C15 H15 119.8
C15 C16 C17 120.3(2)
C15 C16 H16 119.8
C17 C16 H16 119.8
C18 C17 C16 119.6(3)
C18 C17 H17 120.2
C16 C17 H17 120.2
C19 C18 C17 120.1(3)
C19 C18 H18 120.0
C17 C18 H18 120.0
C18 C19 C14 120.9(2)
C18 C19 H19 119.6
C14 C19 H19 119.6
O1 C20 C21 108.2(2)
O1 C20 C22 111.3(2)
C21 C20 C22 110.6(2)
O1 C20 H20 108.9
C21 C20 H20 108.9
C22 C20 H20 108.9
C20 C21 H21A 109.5
C20 C21 H21B 109.5
H21A C21 H21B 109.5
C20 C21 H21C 109.5
H21A C21 H21C 109.5
H21B C21 H21C 109.5
C20 C22 H22A 109.5
C20 C22 H22B 109.5
H22A C22 H22B 109.5
C20 C22 H22C 109.5
H22A C22 H22C 109.5
H22B C22 H22C 109.5
O2 C23 C24 110.9(2)
O2 C23 C25 108.2(2)
C24 C23 C25 110.0(2)
O2 C23 H23 109.2
C24 C23 H23 109.2
C25 C23 H23 109.2
C23 C24 H24A 109.5
C23 C24 H24B 109.5
H24A C24 H24B 109.5
C23 C24 H24C 109.5
H24A C24 H24C 109.5
H24B C24 H24C 109.5
C23 C25 H25A 109.5
C23 C25 H25B 109.5
H25A C25 H25B 109.5
C23 C25 H25C 109.5
H25A C25 H25C 109.5
H25B C25 H25C 109.5
O1 B1 O2 107.7(2)
O1 B1 N1 111.2(2)
O2 B1 N1 111.4(2)
O1 B1 N2 111.9(2)
O2 B1 N2 110.6(2)
N1 B1 N2 104.0(2)

loop_
_geom_bond_atom_site_label_1
_geom_bond_atom_site_label_2
_geom_bond_distance
O1 B1 1.429(4)
O1 C20 1.430(3)
O2 C23 1.430(3)
O2 B1 1.435(3)
N1 C1 1.350(3)
N1 C4 1.395(3)
N1 B1 1.579(4)
N2 C9 1.349(3)
N2 C6 1.397(3)
N2 B1 1.582(4)
C1 C2 1.408(4)
C1 C10 1.480(4)
C2 C3 1.366(4)
C2 H2 0.9500
C3 C4 1.433(3)
C3 C11 1.502(4)
C4 C5 1.396(3)
C5 C6 1.399(3)
C5 C14 1.481(4)
C6 C7 1.429(3)
C7 C8 1.378(4)
C7 C12 1.497(4)
C8 C9 1.396(4)
C8 H8 0.9500
C9 C13 1.488(4)
C10 H10A 0.9800
C10 H10B 0.9800
C10 H10C 0.9800
C11 H11A 0.9800
C11 H11B 0.9800
C11 H11C 0.9800
C12 H12A 0.9800
C12 H12B 0.9800
C12 H12C 0.9800
C13 H13A 0.9800
C13 H13B 0.9800
C13 H13C 0.9800
C14 C19 1.389(4)
C14 C15 1.391(3)
C15 C16 1.380(4)
C15 H15 0.9500
C16 C17 1.389(4)
C16 H16 0.9500
C17 C18 1.381(3)
C17 H17 0.9500
C18 C19 1.381(4)
C18 H18 0.9500
C19 H19 0.9500
C20 C21 1.510(4)
C20 C22 1.517(3)
C20 H20 1.0000
C21 H21A 0.9800
C21 H21B 0.9800
C21 H21C 0.9800
C22 H22A 0.9800
C22 H22B 0.9800
C22 H22C 0.9800
C23 C24 1.507(4)
C23 C25 1.513(4)
C23 H23 1.0000
C24 H24A 0.9800
C24 H24B 0.9800
C24 H24C 0.9800
C25 H25A 0.9800
C25 H25B 0.9800
C25 H25C 0.9800

loop_
_geom_torsion_atom_site_label_1
_geom_torsion_atom_site_label_2
_geom_torsion_atom_site_label_3
_geom_torsion_atom_site_label_4
_geom_torsion
C4 N1 C1 C2 -0.6(3)
B1 N1 C1 C2 -179.8(2)
C4 N1 C1 C10 179.8(2)
B1 N1 C1 C10 0.5(4)
N1 C1 C2 C3 0.8(3)
C10 C1 C2 C3 -179.6(3)
C1 C2 C3 C4 -0.7(3)
C1 C2 C3 C11 -179.2(2)
C1 N1 C4 C5 -179.6(2)
B1 N1 C4 C5 -0.4(4)
C1 N1 C4 C3 0.1(3)
B1 N1 C4 C3 179.4(2)
C2 C3 C4 N1 0.3(3)
C11 C3 C4 N1 178.8(2)
C2 C3 C4 C5 -179.9(3)
C11 C3 C4 C5 -1.5(5)
N1 C4 C5 C6 -0.2(4)
C3 C4 C5 C6 -179.9(3)
N1 C4 C5 C14 179.2(2)
C3 C4 C5 C14 -0.5(4)
C9 N2 C6 C5 178.7(2)
B1 N2 C6 C5 -1.0(4)
C9 N2 C6 C7 0.1(3)
B1 N2 C6 C7 -179.5(2)
C4 C5 C6 N2 0.8(4)
C14 C5 C6 N2 -178.5(2)
C4 C5 C6 C7 179.0(3)
C14 C5 C6 C7 -0.4(4)
N2 C6 C7 C8 0.3(3)
C5 C6 C7 C8 -178.0(3)
N2 C6 C7 C12 -177.8(3)
C5 C6 C7 C12 3.9(5)
C6 C7 C8 C9 -0.6(3)
C12 C7 C8 C9 177.6(2)
C6 N2 C9 C8 -0.5(3)
B1 N2 C9 C8 179.2(2)
C6 N2 C9 C13 -179.6(2)
B1 N2 C9 C13 0.0(4)
C7 C8 C9 N2 0.7(3)
C7 C8 C9 C13 179.8(3)
C4 C5 C14 C19 96.4(3)
C6 C5 C14 C19 -84.2(3)
C4 C5 C14 C15 -84.3(3)
C6 C5 C14 C15 95.0(3)
C19 C14 C15 C16 0.2(4)
C5 C14 C15 C16 -179.1(2)
C14 C15 C16 C17 0.3(4)
C15 C16 C17 C18 -0.8(4)
C16 C17 C18 C19 0.8(4)
C17 C18 C19 C14 -0.4(4)
C15 C14 C19 C18 -0.1(4)
C5 C14 C19 C18 179.1(2)
B1 O1 C20 C21 -142.4(2)
B1 O1 C20 C22 95.9(3)
B1 O2 C23 C24 -108.0(3)
B1 O2 C23 C25 131.3(2)
C20 O1 B1 O2 175.45(19)
C20 O1 B1 N1 53.1(3)
C20 O1 B1 N2 -62.7(3)
C23 O2 B1 O1 -178.31(19)
C23 O2 B1 N1 -56.1(3)
C23 O2 B1 N2 59.1(3)
C1 N1 B1 O1 58.8(3)
C4 N1 B1 O1 -120.4(3)
C1 N1 B1 O2 -61.4(3)
C4 N1 B1 O2 119.4(3)
C1 N1 B1 N2 179.4(2)
C4 N1 B1 N2 0.2(3)
C9 N2 B1 O1 -59.0(3)
C6 N2 B1 O1 120.6(3)
C9 N2 B1 O2 61.1(3)
C6 N2 B1 O2 -119.3(3)
C9 N2 B1 N1 -179.1(2)
C6 N2 B1 N1 0.5(3)
